data_4082518
loop_
_publ_author_name
'Oliva-Madrid, Mar\'ia-Jos\'e'
'Garc\?\'ia-L\'opez, Jos\'e-Antonio'
'Saura-Llamas, Isabel'
'Bautista, Delia'
'Vicente, Jos\'e'

_publ_section_title
;
 Reactivity of Eight-Membered Palladacycles Arising from Monoinsertion of
 Alkynes into the Pd--C bond of Ortho-Palladated Phenethylamines toward
 Unsaturated Molecules. Synthesis of Dihydro-3-Benzazocinones, N7-amino
 Acids, N7-amino Esters, and 3-Benzazepines
;
_journal_issue 1
_journal_name_full Organometallics
_journal_page_first 19
_journal_paper_doi 10.1021/om4010059
_journal_volume 33
_journal_year 2014
_chemical_formula_sum 'C26 H28 Cl N O2'
_chemical_formula_weight 421.94
_chemical_name_systematic
; 
 ? 
;
_space_group_IT_number 14
_symmetry_cell_setting monoclinic
_symmetry_space_group_name_Hall '-P 2ybc'
_symmetry_space_group_name_H-M 'P 1 21/c 1'
_atom_sites_solution_hydrogens geom
_atom_sites_solution_primary direct
_atom_sites_solution_secondary difmap
_audit_creation_method SHELXL-97
_cell_angle_alpha 90.00
_cell_angle_beta 102.573(2)
_cell_angle_gamma 90.00
_cell_formula_units_Z 4
_cell_length_a 12.9424(11)
_cell_length_b 15.4431(12)
_cell_length_c 12.0084(9)
_cell_measurement_reflns_used 8697
_cell_measurement_temperature 100(2)
_cell_measurement_theta_max 28.62
_cell_measurement_theta_min 2.26
_cell_volume 2342.6(3)
_computing_cell_refinement 'Bruker SAINT'
_computing_data_collection 'Bruker SMART'
_computing_data_reduction 'Bruker SAINT'
_computing_molecular_graphics 'Bruker SHELXTL'
_computing_publication_material 'Bruker SHELXTL'
_computing_structure_refinement 'SHELXL-97 (Sheldrick, 1997)'
_computing_structure_solution 'SHELXS-97 (Sheldrick, 1990)'
_diffrn_ambient_temperature 100(2)
_diffrn_detector_area_resol_mean 8.26
_diffrn_measured_fraction_theta_full 0.998
_diffrn_measured_fraction_theta_max 0.928
_diffrn_measurement_device_type 'Bruker SMART APEX CCD'
_diffrn_measurement_method \w-scan
_diffrn_radiation_monochromator graphite
_diffrn_radiation_source 'fine-focus sealed tube'
_diffrn_radiation_type MoK\a
_diffrn_radiation_wavelength 0.71073
_diffrn_reflns_av_R_equivalents 0.0291
_diffrn_reflns_av_sigmaI/netI 0.0237
_diffrn_reflns_limit_h_max 17
_diffrn_reflns_limit_h_min -17
_diffrn_reflns_limit_k_max 19
_diffrn_reflns_limit_k_min -19
_diffrn_reflns_limit_l_max 15
_diffrn_reflns_limit_l_min -15
_diffrn_reflns_number 28322
_diffrn_reflns_theta_full 26.00
_diffrn_reflns_theta_max 28.73
_diffrn_reflns_theta_min 2.08
_exptl_absorpt_coefficient_mu 0.184
_exptl_absorpt_correction_T_max 0.9872
_exptl_absorpt_correction_T_min 0.8835
_exptl_absorpt_correction_type multi-scan
_exptl_absorpt_process_details SADABS
_exptl_crystal_colour colourless
_exptl_crystal_density_diffrn 1.196
_exptl_crystal_density_method 'not measured'
_exptl_crystal_description prism
_exptl_crystal_F_000 896
_exptl_crystal_size_max 0.30
_exptl_crystal_size_mid 0.20
_exptl_crystal_size_min 0.07
_refine_diff_density_max 0.403
_refine_diff_density_min -0.258
_refine_diff_density_rms 0.051
_refine_ls_extinction_method none
_refine_ls_goodness_of_fit_ref 1.108
_refine_ls_hydrogen_treatment 'NH3 free with SADI, rigid methyls, others riding'
_refine_ls_matrix_type full
_refine_ls_number_parameters 286
_refine_ls_number_reflns 5629
_refine_ls_number_restraints 3
_refine_ls_restrained_S_all 1.108
_refine_ls_R_factor_all 0.0545
_refine_ls_R_factor_gt 0.0493
_refine_ls_shift/su_max 0.000
_refine_ls_shift/su_mean 0.000
_refine_ls_structure_factor_coef Fsqd
_refine_ls_weighting_details 'calc w=1/[\s^2^(Fo^2^)+(0.0500P)^2^+1.2261P] where P=(Fo^2^+2Fc^2^)/3'
_refine_ls_weighting_scheme calc
_refine_ls_wR_factor_gt 0.1121
_refine_ls_wR_factor_ref 0.1155
_reflns_number_gt 5133
_reflns_number_total 5629
_reflns_threshold_expression >2sigma(I)
_cod_data_source_file om4010059_si_002.cif
_cod_data_source_block jah552si
_cod_original_sg_symbol_H-M 'P 2(1)/c'
_cod_database_code 4082518

loop_
_symmetry_equiv_pos_as_xyz
'x, y, z'
'-x, y+1/2, -z+1/2'
'-x, -y, -z'
'x, -y-1/2, z-1/2'

loop_
_atom_site_label
_atom_site_type_symbol
_atom_site_fract_x
_atom_site_fract_y
_atom_site_fract_z
_atom_site_U_iso_or_equiv
_atom_site_adp_type
_atom_site_occupancy
_atom_site_symmetry_multiplicity
_atom_site_calc_flag
_atom_site_refinement_flags
C1 C 0.17358(11) 0.11049(9) 0.18355(12) 0.0179(3) Uani 1 1 d .
C2 C 0.24808(11) 0.17835(9) 0.19694(11) 0.0172(3) Uani 1 1 d .
C3 C 0.21098(13) 0.26319(10) 0.20035(13) 0.0236(3) Uani 1 1 d .
H3 H 0.2598 0.3098 0.2060 0.028 Uiso 1 1 calc R
C4 C 0.10576(14) 0.28141(11) 0.19575(14) 0.0292(4) Uani 1 1 d .
H4 H 0.0832 0.3397 0.1995 0.035 Uiso 1 1 calc R
C5 C 0.03349(13) 0.21455(11) 0.18569(14) 0.0297(4) Uani 1 1 d .
H5 H -0.0388 0.2265 0.1839 0.036 Uiso 1 1 calc R
C6 C 0.06698(12) 0.12985(10) 0.17820(13) 0.0246(3) Uani 1 1 d .
H6 H 0.0167 0.0842 0.1693 0.030 Uiso 1 1 calc R
C7 C 0.20146(11) 0.01786(9) 0.16770(12) 0.0168(3) Uani 1 1 d .
C8 C 0.17659(11) -0.04528(9) 0.23446(12) 0.0179(3) Uani 1 1 d .
C9 C 0.13008(12) -0.02308(9) 0.33519(13) 0.0208(3) Uani 1 1 d .
O1 O 0.04727(10) -0.04941(9) 0.35012(12) 0.0403(3) Uani 1 1 d .
O2 O 0.19384(8) 0.02882(7) 0.40939(9) 0.0234(2) Uani 1 1 d .
C10 C 0.42806(11) 0.16635(9) 0.33973(12) 0.0175(3) Uani 1 1 d .
N1 N 0.40568(10) 0.08202(8) 0.39315(11) 0.0185(2) Uani 1 1 d D
H01A H 0.3349(11) 0.0706(11) 0.3806(16) 0.023(4) Uiso 1 1 d D
H01B H 0.4372(14) 0.0359(10) 0.3669(16) 0.027(5) Uiso 1 1 d D
H01C H 0.4286(16) 0.0833(13) 0.4708(13) 0.034(5) Uiso 1 1 d D
C11 C 0.36670(11) 0.16656(9) 0.21401(12) 0.0173(3) Uani 1 1 d .
H11A H 0.3950 0.2137 0.1733 0.021 Uiso 1 1 calc R
H11B H 0.3805 0.1111 0.1784 0.021 Uiso 1 1 calc R
C13 C 0.54658(12) 0.17002(11) 0.34458(15) 0.0270(3) Uani 1 1 d .
H13A H 0.5855 0.1643 0.4239 0.040 Uiso 1 1 calc R
H13B H 0.5642 0.2255 0.3138 0.040 Uiso 1 1 calc R
H13C H 0.5663 0.1226 0.2991 0.040 Uiso 1 1 calc R
C14 C 0.39676(13) 0.23933(10) 0.41135(13) 0.0253(3) Uani 1 1 d .
H14A H 0.3227 0.2320 0.4164 0.038 Uiso 1 1 calc R
H14B H 0.4053 0.2951 0.3755 0.038 Uiso 1 1 calc R
H14C H 0.4422 0.2377 0.4881 0.038 Uiso 1 1 calc R
C15 C 0.15144(16) 0.06030(13) 0.50417(16) 0.0377(4) Uani 1 1 d .
H15A H 0.0978 0.1047 0.4769 0.057 Uiso 1 1 calc R
H15B H 0.2087 0.0853 0.5622 0.057 Uiso 1 1 calc R
H15C H 0.1191 0.0121 0.5374 0.057 Uiso 1 1 calc R
C21 C 0.24980(11) 0.00086(9) 0.06773(12) 0.0178(3) Uani 1 1 d .
C22 C 0.20958(14) 0.04252(10) -0.03541(13) 0.0270(3) Uani 1 1 d .
H22 H 0.1481 0.0777 -0.0437 0.032 Uiso 1 1 calc R
C23 C 0.25928(18) 0.03264(11) -0.12615(14) 0.0366(4) Uani 1 1 d .
H23 H 0.2306 0.0600 -0.1970 0.044 Uiso 1 1 calc R
C24 C 0.34948(17) -0.01629(11) -0.11429(15) 0.0365(4) Uani 1 1 d .
H24 H 0.3846 -0.0208 -0.1758 0.044 Uiso 1 1 calc R
C25 C 0.38931(14) -0.05908(10) -0.01294(15) 0.0285(4) Uani 1 1 d .
H25 H 0.4510 -0.0938 -0.0054 0.034 Uiso 1 1 calc R
C26 C 0.33927(12) -0.05139(9) 0.07812(13) 0.0210(3) Uani 1 1 d .
H26 H 0.3660 -0.0817 0.1472 0.025 Uiso 1 1 calc R
C31 C 0.18334(11) -0.14019(9) 0.21531(12) 0.0186(3) Uani 1 1 d .
C32 C 0.13520(13) -0.17839(10) 0.11218(13) 0.0240(3) Uani 1 1 d .
H32 H 0.0987 -0.1435 0.0510 0.029 Uiso 1 1 calc R
C33 C 0.14044(14) -0.26783(10) 0.09825(14) 0.0287(4) Uani 1 1 d .
H33 H 0.1075 -0.2937 0.0277 0.034 Uiso 1 1 calc R
C34 C 0.19339(13) -0.31880(10) 0.18671(16) 0.0303(4) Uani 1 1 d .
H34 H 0.1971 -0.3797 0.1769 0.036 Uiso 1 1 calc R
C35 C 0.24107(13) -0.28140(11) 0.28979(15) 0.0296(4) Uani 1 1 d .
H35 H 0.2774 -0.3166 0.3508 0.036 Uiso 1 1 calc R
C36 C 0.23570(12) -0.19253(10) 0.30397(13) 0.0228(3) Uani 1 1 d .
H36 H 0.2682 -0.1671 0.3750 0.027 Uiso 1 1 calc R
Cl1 Cl 0.46599(3) 0.08381(2) 0.65699(3) 0.02530(11) Uani 1 1 d .

loop_
_atom_site_aniso_label
_atom_site_aniso_U_11
_atom_site_aniso_U_22
_atom_site_aniso_U_33
_atom_site_aniso_U_23
_atom_site_aniso_U_13
_atom_site_aniso_U_12
C1 0.0199(7) 0.0186(7) 0.0156(6) 0.0014(5) 0.0045(5) 0.0021(5)
C2 0.0211(7) 0.0170(6) 0.0136(6) 0.0023(5) 0.0042(5) 0.0029(5)
C3 0.0285(8) 0.0173(7) 0.0243(7) 0.0025(6) 0.0040(6) 0.0036(6)
C4 0.0352(9) 0.0226(8) 0.0296(8) 0.0037(6) 0.0063(7) 0.0137(7)
C5 0.0228(8) 0.0366(9) 0.0305(8) 0.0043(7) 0.0074(6) 0.0120(7)
C6 0.0201(7) 0.0279(8) 0.0261(8) 0.0029(6) 0.0060(6) 0.0010(6)
C7 0.0152(6) 0.0189(7) 0.0160(6) -0.0020(5) 0.0024(5) -0.0014(5)
C8 0.0176(6) 0.0184(7) 0.0181(6) -0.0031(5) 0.0046(5) -0.0032(5)
C9 0.0238(7) 0.0178(7) 0.0227(7) -0.0013(5) 0.0094(6) -0.0039(5)
O1 0.0394(7) 0.0450(8) 0.0456(8) -0.0208(6) 0.0286(6) -0.0249(6)
O2 0.0247(5) 0.0284(6) 0.0195(5) -0.0080(4) 0.0096(4) -0.0072(4)
C10 0.0176(6) 0.0157(6) 0.0195(7) -0.0003(5) 0.0049(5) -0.0013(5)
N1 0.0178(6) 0.0186(6) 0.0185(6) 0.0018(5) 0.0027(5) 0.0013(5)
C11 0.0206(7) 0.0152(6) 0.0174(6) 0.0002(5) 0.0073(5) -0.0014(5)
C13 0.0185(7) 0.0296(8) 0.0334(8) -0.0038(7) 0.0069(6) -0.0049(6)
C14 0.0313(8) 0.0218(7) 0.0222(7) -0.0050(6) 0.0045(6) 0.0028(6)
C15 0.0413(10) 0.0472(11) 0.0305(9) -0.0180(8) 0.0206(8) -0.0113(8)
C21 0.0224(7) 0.0148(6) 0.0170(6) -0.0026(5) 0.0060(5) -0.0055(5)
C22 0.0433(10) 0.0173(7) 0.0205(7) -0.0003(6) 0.0068(7) 0.0012(6)
C23 0.0737(14) 0.0196(8) 0.0197(8) 0.0014(6) 0.0174(8) -0.0048(8)
C24 0.0659(13) 0.0210(8) 0.0333(9) -0.0099(7) 0.0339(9) -0.0135(8)
C25 0.0299(8) 0.0232(7) 0.0370(9) -0.0120(7) 0.0172(7) -0.0084(6)
C26 0.0224(7) 0.0198(7) 0.0215(7) -0.0047(5) 0.0063(6) -0.0055(5)
C31 0.0176(7) 0.0181(7) 0.0218(7) -0.0017(5) 0.0080(5) -0.0041(5)
C32 0.0298(8) 0.0214(7) 0.0213(7) -0.0016(6) 0.0066(6) -0.0045(6)
C33 0.0348(9) 0.0241(8) 0.0294(8) -0.0092(6) 0.0117(7) -0.0077(6)
C34 0.0317(9) 0.0178(7) 0.0452(10) -0.0047(7) 0.0168(7) 0.0015(6)
C35 0.0246(8) 0.0253(8) 0.0390(9) 0.0046(7) 0.0071(7) 0.0075(6)
C36 0.0193(7) 0.0248(7) 0.0240(7) -0.0007(6) 0.0039(6) -0.0005(6)
Cl1 0.0322(2) 0.02516(19) 0.01799(18) 0.00186(13) 0.00430(14) 0.00716(14)

loop_
_atom_type_symbol
_atom_type_description
_atom_type_scat_dispersion_real
_atom_type_scat_dispersion_imag
_atom_type_scat_source
C C 0.0033 0.0016 'International Tables Vol C Tables 4.2.6.8 and 6.1.1.4'
H H 0.0000 0.0000 'International Tables Vol C Tables 4.2.6.8 and 6.1.1.4'
N N 0.0061 0.0033 'International Tables Vol C Tables 4.2.6.8 and 6.1.1.4'
O O 0.0106 0.0060 'International Tables Vol C Tables 4.2.6.8 and 6.1.1.4'
Cl Cl 0.1484 0.1585 'International Tables Vol C Tables 4.2.6.8 and 6.1.1.4'

loop_
_geom_angle_atom_site_label_1
_geom_angle_atom_site_label_2
_geom_angle_atom_site_label_3
_geom_angle
C6 C1 C2 119.31(13)
C6 C1 C7 117.44(13)
C2 C1 C7 123.16(12)
C3 C2 C1 117.97(13)
C3 C2 C11 116.92(13)
C1 C2 C11 125.04(12)
C4 C3 C2 122.13(15)
C3 C4 C5 119.66(15)
C4 C5 C6 119.71(15)
C5 C6 C1 121.16(15)
C8 C7 C21 123.26(13)
C8 C7 C1 121.41(12)
C21 C7 C1 115.15(12)
C7 C8 C31 126.28(13)
C7 C8 C9 120.26(13)
C31 C8 C9 113.32(12)
O1 C9 O2 123.07(14)
O1 C9 C8 124.90(14)
O2 C9 C8 112.01(12)
C9 O2 C15 116.02(12)
N1 C10 C13 107.52(12)
N1 C10 C14 107.41(12)
C13 C10 C14 109.86(12)
N1 C10 C11 108.19(11)
C13 C10 C11 109.65(12)
C14 C10 C11 113.97(12)
C2 C11 C10 115.00(11)
C22 C21 C26 119.30(13)
C22 C21 C7 119.55(13)
C26 C21 C7 121.00(13)
C23 C22 C21 119.99(16)
C24 C23 C22 120.53(16)
C23 C24 C25 120.04(15)
C24 C25 C26 120.19(16)
C25 C26 C21 119.89(15)
C36 C31 C32 118.99(14)
C36 C31 C8 119.29(13)
C32 C31 C8 121.67(13)
C31 C32 C33 120.19(15)
C34 C33 C32 120.13(15)
C33 C34 C35 120.07(15)
C34 C35 C36 119.91(16)
C35 C36 C31 120.70(15)

loop_
_geom_bond_atom_site_label_1
_geom_bond_atom_site_label_2
_geom_bond_distance
C1 C6 1.399(2)
C1 C2 1.409(2)
C1 C7 1.4974(19)
C2 C3 1.399(2)
C2 C11 1.5150(19)
C3 C4 1.380(2)
C4 C5 1.381(3)
C5 C6 1.387(2)
C7 C8 1.345(2)
C7 C21 1.4929(19)
C8 C31 1.4893(19)
C8 C9 1.5032(19)
C9 O1 1.1958(18)
C9 O2 1.3406(18)
O2 C15 1.4507(18)
C10 N1 1.5074(18)
C10 C13 1.523(2)
C10 C14 1.525(2)
C10 C11 1.5452(19)
C21 C22 1.392(2)
C21 C26 1.395(2)
C22 C23 1.389(2)
C23 C24 1.372(3)
C24 C25 1.382(3)
C25 C26 1.392(2)
C31 C36 1.390(2)
C31 C32 1.391(2)
C32 C33 1.395(2)
C33 C34 1.379(3)
C34 C35 1.383(3)
C35 C36 1.387(2)

loop_
_geom_hbond_atom_site_label_D
_geom_hbond_atom_site_label_H
_geom_hbond_atom_site_label_A
_geom_hbond_distance_DH
_geom_hbond_distance_HA
_geom_hbond_distance_DA
_geom_hbond_angle_DHA
_geom_hbond_site_symmetry_A
N1 H01A O2 0.912(14) 2.036(15) 2.9091(16) 159.7(16) .
N1 H01C Cl1 0.915(15) 2.182(15) 3.0937(13) 173.9(18) .
N1 H01B Cl1 0.910(14) 2.286(15) 3.1803(13) 167.2(17) 3_656
C4 H4 O1 0.95 2.39 3.2522(19) 151.1 2
